data_1505733
loop_
_publ_author_name
'Lyu, Yi-Yeol'
'Byun, Younghun'
'Kwon, Ohyun'
'Han, Eunsil'
'Jeon, Woo Sung'
'Das, Rupasree Ragini'
'Char, Kookheon'

_publ_section_title
;
 Substituent effect on the luminescent properties of a series of deep blue
 emitting mixed ligand Ir(III) complexes.
;
_journal_issue 21
_journal_name_full 'The journal of physical chemistry. B'
_journal_page_first 10303
_journal_page_last 10314
_journal_paper_doi 10.1021/jp057446s
_journal_volume 110
_journal_year 2006
_chemical_formula_sum 'C44 H41 F4 Ir N3 O5 P'
_chemical_formula_weight 990.97
_chemical_name_systematic
;
 ?
;
_space_group_IT_number 2
_symmetry_cell_setting triclinic
_symmetry_space_group_name_Hall '-P 1'
_symmetry_space_group_name_H-M 'P -1'
_atom_sites_solution_hydrogens geom
_atom_sites_solution_primary direct
_atom_sites_solution_secondary difmap
_audit_creation_method SHELXL-97
_cell_angle_alpha 86.8940(10)
_cell_angle_beta 88.988(2)
_cell_angle_gamma 88.887(2)
_cell_formula_units_Z 2
_cell_length_a 9.7070(8)
_cell_length_b 10.2082(8)
_cell_length_c 19.8603(16)
_cell_measurement_reflns_used 5501
_cell_measurement_temperature 173(2)
_cell_measurement_theta_max 28.28
_cell_measurement_theta_min 2.32
_cell_volume 1964.4(3)
_computing_cell_refinement 'Bruker SAINT'
_computing_data_collection 'Bruker SMART'
_computing_data_reduction 'Bruker SAINT'
_computing_molecular_graphics ORTEP3
_computing_publication_material WinGX
_computing_structure_refinement 'Bruker SHELXTL'
_computing_structure_solution SIR-92
_diffrn_ambient_temperature 173(2)
_diffrn_measured_fraction_theta_full 0.915
_diffrn_measured_fraction_theta_max 0.915
_diffrn_radiation_monochromator graphite
_diffrn_radiation_source 'fine-focus sealed tube'
_diffrn_radiation_type MoK\a
_diffrn_radiation_wavelength 0.71073
_diffrn_reflns_av_R_equivalents 0.0113
_diffrn_reflns_av_sigmaI/netI 0.0218
_diffrn_reflns_limit_h_max 11
_diffrn_reflns_limit_h_min -12
_diffrn_reflns_limit_k_max 13
_diffrn_reflns_limit_k_min -13
_diffrn_reflns_limit_l_max 26
_diffrn_reflns_limit_l_min -25
_diffrn_reflns_number 12424
_diffrn_reflns_theta_full 28.31
_diffrn_reflns_theta_max 28.31
_diffrn_reflns_theta_min 2.00
_exptl_absorpt_coefficient_mu 3.509
_exptl_absorpt_correction_T_max 0.3905
_exptl_absorpt_correction_T_min 0.2484
_exptl_absorpt_correction_type multi-scan
_exptl_absorpt_process_details 'Bruker SADABS'
_exptl_crystal_colour colorless
_exptl_crystal_density_diffrn 1.675
_exptl_crystal_density_method 'not measured'
_exptl_crystal_description block
_exptl_crystal_F_000 988
_exptl_crystal_size_max 0.55
_exptl_crystal_size_mid 0.33
_exptl_crystal_size_min 0.33
_refine_diff_density_max 1.556
_refine_diff_density_min -0.823
_refine_diff_density_rms 0.075
_refine_ls_extinction_method none
_refine_ls_goodness_of_fit_ref 1.064
_refine_ls_hydrogen_treatment mixed
_refine_ls_matrix_type full
_refine_ls_number_parameters 526
_refine_ls_number_reflns 8936
_refine_ls_number_restraints 0
_refine_ls_restrained_S_all 1.064
_refine_ls_R_factor_all 0.0203
_refine_ls_R_factor_gt 0.0193
_refine_ls_shift/su_max 0.002
_refine_ls_shift/su_mean 0.000
_refine_ls_structure_factor_coef Fsqd
_refine_ls_weighting_details 'calc w=1/[\s^2^(Fo^2^)+(0.0236P)^2^+1.6008P] where P=(Fo^2^+2Fc^2^)/3'
_refine_ls_weighting_scheme calc
_refine_ls_wR_factor_gt 0.0481
_refine_ls_wR_factor_ref 0.0485
_reflns_number_gt 8610
_reflns_number_total 8936
_reflns_threshold_expression >2sigma(I)
_cod_data_source_file jp057446srom20051222_062719.cif
_cod_data_source_block o4_48tr
_cod_depositor_comments
;
The following automatic conversions were performed:

'_symmetry_cell_setting' value 'Triclinic' changed to 'triclinic'
according to /home/saulius/struct/CIF-dictionaries/cif_core.dic
dictionary named 'cif_core.dic' version 2.4.1 from
2010-06-29.

'_exptl_absorpt_correction_type' value 'Multi-scan'
changed to 'multi-scan' according to
/home/saulius/struct/CIF-dictionaries/cif_core.dic dictionary named
'cif_core.dic' version 2.4.1 from 2010-06-29.

Automatic conversion script
Id: cif_fix_values 1715 2011-07-08 13:25:40Z adriana 
;
_cod_original_sg_symbol_H-M P-1
_cod_database_code 1505733

loop_
_symmetry_equiv_pos_as_xyz
'x, y, z'
'-x, -y, -z'

loop_
_atom_site_label
_atom_site_type_symbol
_atom_site_fract_x
_atom_site_fract_y
_atom_site_fract_z
_atom_site_U_iso_or_equiv
_atom_site_adp_type
_atom_site_occupancy
_atom_site_symmetry_multiplicity
_atom_site_calc_flag
_atom_site_refinement_flags
Ir1 Ir 0.517479(8) 0.302461(8) 0.717018(4) 0.01542(3) Uani 1 1 d .
P1 P 0.71956(6) 0.36885(5) 0.76855(3) 0.01682(11) Uani 1 1 d .
F1 F 0.10123(16) 0.30764(16) 0.53669(8) 0.0369(4) Uani 1 1 d .
F2 F 0.18018(15) -0.08227(14) 0.66525(8) 0.0310(3) Uani 1 1 d .
F3 F 0.83905(15) -0.01127(14) 0.56148(8) 0.0293(3) Uani 1 1 d .
F4 F 0.76239(16) 0.42161(14) 0.48147(7) 0.0300(3) Uani 1 1 d .
O1 O 0.82962(16) 0.24820(16) 0.76787(8) 0.0207(3) Uani 1 1 d .
O2 O 0.92544(19) 0.01936(18) 0.83708(10) 0.0319(4) Uani 1 1 d .
O3 O 1.13860(19) -0.08631(18) 0.92240(9) 0.0314(4) Uani 1 1 d .
O4 O 1.3060(2) 0.09318(19) 1.00792(10) 0.0372(4) Uani 1 1 d .
N1 N 0.50729(19) 0.11304(18) 0.76016(9) 0.0178(4) Uani 1 1 d .
N2 N 0.51431(19) 0.47495(18) 0.65892(9) 0.0178(4) Uani 1 1 d .
N3 N 0.2912(2) 0.4043(2) 0.82307(11) 0.0305(5) Uani 1 1 d .
C1 C 0.3524(2) 0.2336(2) 0.66735(11) 0.0184(4) Uani 1 1 d .
C2 C 0.2757(2) 0.3029(2) 0.61775(11) 0.0228(5) Uani 1 1 d .
H2 H 0.2942 0.3924 0.6060 0.027 Uiso 1 1 calc R
C3 C 0.1728(2) 0.2397(3) 0.58604(12) 0.0253(5) Uani 1 1 d .
C4 C 0.1403(2) 0.1104(2) 0.60045(12) 0.0247(5) Uani 1 1 d .
H4 H 0.0705 0.0686 0.5770 0.030 Uiso 1 1 calc R
C5 C 0.2144(2) 0.0450(2) 0.65074(12) 0.0220(4) Uani 1 1 d .
C6 C 0.3195(2) 0.1023(2) 0.68541(11) 0.0190(4) Uani 1 1 d .
C7 C 0.4018(2) 0.0379(2) 0.73961(11) 0.0179(4) Uani 1 1 d .
C8 C 0.3795(2) -0.0865(2) 0.77011(11) 0.0207(4) Uani 1 1 d .
H8 H 0.3034 -0.1357 0.7568 0.025 Uiso 1 1 calc R
C9 C 0.4668(2) -0.1396(2) 0.81962(11) 0.0215(4) Uani 1 1 d .
C10 C 0.5774(2) -0.0649(2) 0.83676(11) 0.0228(5) Uani 1 1 d .
H10 H 0.6420 -0.0992 0.8688 0.027 Uiso 1 1 calc R
C11 C 0.5934(2) 0.0592(2) 0.80716(11) 0.0211(4) Uani 1 1 d .
H11 H 0.6687 0.1094 0.8204 0.025 Uiso 1 1 calc R
C12 C 0.4412(3) -0.2719(3) 0.85391(13) 0.0318(6) Uani 1 1 d .
H12A H 0.3590 -0.2669 0.8831 0.048 Uiso 1 1 calc R
H12B H 0.5210 -0.2992 0.8812 0.048 Uiso 1 1 calc R
H12C H 0.4270 -0.3360 0.8198 0.048 Uiso 1 1 calc R
C13 C 0.6402(2) 0.2501(2) 0.63778(11) 0.0181(4) Uani 1 1 d .
C14 C 0.7020(2) 0.1273(2) 0.62788(11) 0.0206(4) Uani 1 1 d .
H14 H 0.6911 0.0573 0.6610 0.025 Uiso 1 1 calc R
C15 C 0.7783(2) 0.1084(2) 0.57021(12) 0.0224(5) Uani 1 1 d .
C16 C 0.7995(2) 0.2050(2) 0.52014(12) 0.0244(5) Uani 1 1 d .
H16 H 0.8526 0.1892 0.4807 0.029 Uiso 1 1 calc R
C17 C 0.7394(2) 0.3259(2) 0.53053(11) 0.0210(4) Uani 1 1 d .
C18 C 0.6597(2) 0.3522(2) 0.58730(11) 0.0181(4) Uani 1 1 d .
C19 C 0.5918(2) 0.4785(2) 0.60032(11) 0.0177(4) Uani 1 1 d .
C20 C 0.6004(2) 0.5938(2) 0.56016(11) 0.0214(4) Uani 1 1 d .
H20 H 0.6566 0.5957 0.5205 0.026 Uiso 1 1 calc R
C21 C 0.5280(2) 0.7068(2) 0.57703(12) 0.0217(4) Uani 1 1 d .
C22 C 0.4447(3) 0.6987(2) 0.63473(12) 0.0252(5) Uani 1 1 d .
H22 H 0.3903 0.7723 0.6469 0.030 Uiso 1 1 calc R
C23 C 0.4412(2) 0.5835(2) 0.67431(11) 0.0221(4) Uani 1 1 d .
H23 H 0.3851 0.5804 0.7140 0.027 Uiso 1 1 calc R
C24 C 0.5410(3) 0.8336(2) 0.53552(14) 0.0307(5) Uani 1 1 d .
H24A H 0.4856 0.9022 0.5564 0.046 Uiso 1 1 calc R
H24B H 0.5081 0.8222 0.4899 0.046 Uiso 1 1 calc R
H24C H 0.6379 0.8592 0.5332 0.046 Uiso 1 1 calc R
C25 C 0.3769(2) 0.3665(2) 0.78740(11) 0.0201(4) Uani 1 1 d .
C26 C 0.7173(2) 0.4197(2) 0.85496(11) 0.0206(4) Uani 1 1 d .
C27 C 0.8183(3) 0.4997(3) 0.88023(12) 0.0279(5) Uani 1 1 d .
H27 H 0.8881 0.5353 0.8509 0.033 Uiso 1 1 calc R
C28 C 0.8161(3) 0.5271(3) 0.94817(13) 0.0337(6) Uani 1 1 d .
H28 H 0.8843 0.5817 0.9649 0.040 Uiso 1 1 calc R
C29 C 0.7154(3) 0.4752(3) 0.99156(13) 0.0322(6) Uani 1 1 d .
H29 H 0.7149 0.4938 1.0379 0.039 Uiso 1 1 calc R
C30 C 0.6156(3) 0.3960(3) 0.96708(12) 0.0282(5) Uani 1 1 d .
H30 H 0.5465 0.3602 0.9967 0.034 Uiso 1 1 calc R
C31 C 0.6161(2) 0.3688(2) 0.89939(12) 0.0235(5) Uani 1 1 d .
H31 H 0.5468 0.3148 0.8830 0.028 Uiso 1 1 calc R
C32 C 0.8057(2) 0.5017(2) 0.72135(11) 0.0191(4) Uani 1 1 d .
C33 C 0.7652(2) 0.6319(2) 0.72841(12) 0.0237(5) Uani 1 1 d .
H33 H 0.6982 0.6529 0.7618 0.028 Uiso 1 1 calc R
C34 C 0.8220(3) 0.7314(3) 0.68696(13) 0.0302(5) Uani 1 1 d .
H34 H 0.7937 0.8200 0.6920 0.036 Uiso 1 1 calc R
C35 C 0.9196(3) 0.7017(3) 0.63828(14) 0.0336(6) Uani 1 1 d .
H35 H 0.9585 0.7700 0.6101 0.040 Uiso 1 1 calc R
C36 C 0.9607(3) 0.5728(3) 0.63048(13) 0.0317(6) Uani 1 1 d .
H36 H 1.0278 0.5529 0.5970 0.038 Uiso 1 1 calc R
C37 C 0.9040(2) 0.4719(2) 0.67173(12) 0.0237(5) Uani 1 1 d .
H37 H 0.9319 0.3834 0.6661 0.028 Uiso 1 1 calc R
C38 C 0.9595(2) 0.2423(3) 0.80340(13) 0.0276(5) Uani 1 1 d .
H38A H 0.9446 0.2639 0.8510 0.033 Uiso 1 1 calc R
H38B H 1.0250 0.3056 0.7819 0.033 Uiso 1 1 calc R
C39 C 1.0149(3) 0.1048(3) 0.79951(13) 0.0284(5) Uani 1 1 d .
H39A H 1.0202 0.0805 0.7519 0.034 Uiso 1 1 calc R
H39B H 1.1088 0.0979 0.8183 0.034 Uiso 1 1 calc R
C40 C 0.9724(3) -0.1149(3) 0.83841(15) 0.0329(6) Uani 1 1 d .
H40A H 1.0488 -0.1241 0.8052 0.040 Uiso 1 1 calc R
H40B H 0.8963 -0.1711 0.8255 0.040 Uiso 1 1 calc R
C41 C 1.0211(3) -0.1595(3) 0.90739(14) 0.0305(5) Uani 1 1 d .
H41A H 0.9471 -0.1455 0.9413 0.037 Uiso 1 1 calc R
H41B H 1.0453 -0.2543 0.9086 0.037 Uiso 1 1 calc R
C42 C 1.1774(3) -0.1091(3) 0.99113(14) 0.0338(6) Uani 1 1 d .
H42A H 1.1851 -0.2046 1.0023 0.041 Uiso 1 1 calc R
H42B H 1.1062 -0.0717 1.0212 0.041 Uiso 1 1 calc R
C43 C 1.3143(3) -0.0457(3) 1.00178(15) 0.0376(6) Uani 1 1 d .
H43A H 1.3559 -0.0866 1.0431 0.045 Uiso 1 1 calc R
H43B H 1.3767 -0.0644 0.9634 0.045 Uiso 1 1 calc R
C44 C 1.2872(3) 0.1650(3) 0.94597(14) 0.0388(6) Uani 1 1 d .
H44A H 1.3455 0.1268 0.9111 0.058 Uiso 1 1 calc R
H44B H 1.3126 0.2565 0.9507 0.058 Uiso 1 1 calc R
H44C H 1.1903 0.1617 0.9331 0.058 Uiso 1 1 calc R
O1S O 0.1315(3) 0.6341(3) 0.78288(14) 0.0614(7) Uani 1 1 d .

loop_
_atom_site_aniso_label
_atom_site_aniso_U_11
_atom_site_aniso_U_22
_atom_site_aniso_U_33
_atom_site_aniso_U_23
_atom_site_aniso_U_13
_atom_site_aniso_U_12
Ir1 0.01618(5) 0.01608(5) 0.01383(4) 0.00101(3) -0.00095(3) -0.00043(3)
P1 0.0179(3) 0.0177(3) 0.0148(2) 0.00006(19) -0.0009(2) -0.0016(2)
F1 0.0327(8) 0.0430(9) 0.0343(8) 0.0127(7) -0.0187(7) -0.0061(7)
F2 0.0296(8) 0.0220(7) 0.0420(9) -0.0027(6) -0.0114(6) -0.0048(6)
F3 0.0295(8) 0.0222(7) 0.0364(8) -0.0068(6) 0.0030(6) 0.0062(6)
F4 0.0377(8) 0.0276(8) 0.0236(7) 0.0050(6) 0.0113(6) 0.0008(6)
O1 0.0185(8) 0.0218(8) 0.0219(8) -0.0011(6) -0.0044(6) 0.0010(6)
O2 0.0299(9) 0.0265(9) 0.0381(10) 0.0038(8) 0.0032(8) 0.0090(7)
O3 0.0327(10) 0.0332(10) 0.0287(9) -0.0011(7) -0.0062(8) -0.0025(8)
O4 0.0519(12) 0.0308(10) 0.0297(10) -0.0065(8) -0.0094(9) 0.0015(9)
N1 0.0185(9) 0.0185(9) 0.0160(8) 0.0005(7) -0.0001(7) -0.0001(7)
N2 0.0175(9) 0.0188(9) 0.0170(9) 0.0007(7) -0.0020(7) -0.0006(7)
N3 0.0310(11) 0.0328(12) 0.0270(11) 0.0014(9) 0.0037(9) 0.0041(9)
C1 0.0183(10) 0.0225(11) 0.0144(9) -0.0017(8) 0.0019(8) -0.0007(8)
C2 0.0217(11) 0.0253(12) 0.0210(11) 0.0031(9) -0.0008(9) -0.0009(9)
C3 0.0202(11) 0.0349(13) 0.0203(11) 0.0022(9) -0.0039(9) 0.0014(9)
C4 0.0188(11) 0.0321(13) 0.0238(11) -0.0047(9) -0.0039(9) -0.0023(9)
C5 0.0206(11) 0.0217(11) 0.0240(11) -0.0040(9) 0.0006(9) -0.0017(8)
C6 0.0169(10) 0.0225(11) 0.0175(10) -0.0023(8) 0.0011(8) 0.0013(8)
C7 0.0177(10) 0.0191(10) 0.0172(10) -0.0030(8) 0.0013(8) 0.0010(8)
C8 0.0231(11) 0.0187(11) 0.0205(11) -0.0025(8) 0.0017(8) -0.0020(8)
C9 0.0276(12) 0.0192(11) 0.0175(10) -0.0011(8) 0.0028(9) -0.0006(9)
C10 0.0276(12) 0.0228(11) 0.0179(10) 0.0008(8) -0.0040(9) 0.0015(9)
C11 0.0225(11) 0.0225(11) 0.0184(10) -0.0005(8) -0.0032(8) -0.0010(9)
C12 0.0427(15) 0.0240(12) 0.0284(13) 0.0040(10) -0.0013(11) -0.0056(11)
C13 0.0153(10) 0.0201(11) 0.0191(10) -0.0023(8) -0.0033(8) -0.0009(8)
C14 0.0213(11) 0.0178(10) 0.0227(11) 0.0009(8) -0.0037(8) -0.0004(8)
C15 0.0189(10) 0.0208(11) 0.0282(12) -0.0063(9) -0.0028(9) 0.0023(8)
C16 0.0220(11) 0.0293(12) 0.0221(11) -0.0052(9) 0.0041(9) 0.0007(9)
C17 0.0217(11) 0.0208(11) 0.0201(11) 0.0017(8) 0.0005(8) -0.0016(8)
C18 0.0184(10) 0.0194(10) 0.0167(10) -0.0009(8) -0.0017(8) -0.0010(8)
C19 0.0176(10) 0.0192(10) 0.0165(10) -0.0017(8) -0.0027(8) -0.0005(8)
C20 0.0239(11) 0.0221(11) 0.0181(10) 0.0017(8) -0.0018(8) -0.0032(9)
C21 0.0242(11) 0.0186(11) 0.0222(11) 0.0014(8) -0.0059(9) -0.0018(8)
C22 0.0288(12) 0.0205(11) 0.0262(12) -0.0014(9) -0.0027(9) 0.0054(9)
C23 0.0235(11) 0.0232(11) 0.0194(10) -0.0013(8) 0.0005(9) 0.0046(9)
C24 0.0364(14) 0.0227(12) 0.0326(13) 0.0040(10) -0.0032(11) 0.0001(10)
C25 0.0214(11) 0.0197(11) 0.0190(10) 0.0019(8) -0.0021(8) -0.0006(8)
C26 0.0251(11) 0.0194(11) 0.0172(10) -0.0009(8) -0.0014(8) 0.0003(9)
C27 0.0327(13) 0.0291(13) 0.0223(12) -0.0034(9) -0.0020(10) -0.0069(10)
C28 0.0467(16) 0.0309(14) 0.0248(13) -0.0075(10) -0.0072(11) -0.0087(12)
C29 0.0483(16) 0.0295(13) 0.0190(11) -0.0045(10) -0.0009(11) 0.0048(11)
C30 0.0331(13) 0.0304(13) 0.0204(11) 0.0020(9) 0.0055(10) 0.0054(10)
C31 0.0251(11) 0.0230(11) 0.0220(11) 0.0011(9) -0.0013(9) 0.0011(9)
C32 0.0196(10) 0.0220(11) 0.0157(10) 0.0009(8) -0.0028(8) -0.0039(8)
C33 0.0263(12) 0.0224(11) 0.0224(11) -0.0013(9) -0.0012(9) -0.0028(9)
C34 0.0362(14) 0.0207(12) 0.0335(13) 0.0036(10) -0.0071(11) -0.0035(10)
C35 0.0327(14) 0.0345(14) 0.0328(14) 0.0101(11) -0.0016(11) -0.0120(11)
C36 0.0275(13) 0.0380(15) 0.0287(13) 0.0045(11) 0.0050(10) -0.0042(11)
C37 0.0216(11) 0.0259(12) 0.0236(11) -0.0007(9) 0.0003(9) -0.0019(9)
C38 0.0217(11) 0.0289(13) 0.0324(13) 0.0004(10) -0.0100(10) 0.0006(9)
C39 0.0216(11) 0.0342(14) 0.0290(13) -0.0007(10) -0.0020(9) 0.0070(10)
C40 0.0325(14) 0.0248(13) 0.0421(15) -0.0061(11) -0.0088(11) 0.0043(10)
C41 0.0301(13) 0.0219(12) 0.0396(15) -0.0011(10) -0.0044(11) -0.0003(10)
C42 0.0434(16) 0.0272(13) 0.0306(13) -0.0004(10) -0.0074(11) 0.0054(11)
C43 0.0450(16) 0.0308(14) 0.0376(15) -0.0063(11) -0.0179(13) 0.0083(12)
C44 0.0495(18) 0.0358(15) 0.0311(14) 0.0011(11) 0.0002(12) -0.0071(13)
O1S 0.0591(16) 0.0484(14) 0.0783(18) -0.0198(13) -0.0245(13) 0.0197(12)

loop_
_atom_type_symbol
_atom_type_description
_atom_type_scat_dispersion_real
_atom_type_scat_dispersion_imag
_atom_type_scat_source
C C 0.0033 0.0016 'International Tables Vol C Tables 4.2.6.8 and 6.1.1.4'
H H 0.0000 0.0000 'International Tables Vol C Tables 4.2.6.8 and 6.1.1.4'
N N 0.0061 0.0033 'International Tables Vol C Tables 4.2.6.8 and 6.1.1.4'
O O 0.0106 0.0060 'International Tables Vol C Tables 4.2.6.8 and 6.1.1.4'
F F 0.0171 0.0103 'International Tables Vol C Tables 4.2.6.8 and 6.1.1.4'
P P 0.1023 0.0942 'International Tables Vol C Tables 4.2.6.8 and 6.1.1.4'
Ir Ir -1.4442 7.9887 'International Tables Vol C Tables 4.2.6.8 and 6.1.1.4'

loop_
_geom_angle_atom_site_label_1
_geom_angle_atom_site_label_2
_geom_angle_atom_site_label_3
_geom_angle
C13 Ir1 C1 88.20(8)
C13 Ir1 N2 79.86(8)
C1 Ir1 N2 91.64(8)
C13 Ir1 C25 172.43(8)
C1 Ir1 C25 86.69(9)
N2 Ir1 C25 94.71(8)
C13 Ir1 N1 94.26(8)
C1 Ir1 N1 79.43(8)
N2 Ir1 N1 169.52(7)
C25 Ir1 N1 90.29(8)
C13 Ir1 P1 87.17(6)
C1 Ir1 P1 174.91(6)
N2 Ir1 P1 89.60(5)
C25 Ir1 P1 98.12(6)
N1 Ir1 P1 98.83(5)
O1 P1 C32 104.05(10)
O1 P1 C26 104.93(9)
C32 P1 C26 103.84(10)
O1 P1 Ir1 107.81(6)
C32 P1 Ir1 113.22(7)
C26 P1 Ir1 121.44(8)
C38 O1 P1 124.95(15)
C39 O2 C40 112.6(2)
C41 O3 C42 111.5(2)
C44 O4 C43 113.7(2)
C11 N1 C7 117.86(19)
C11 N1 Ir1 125.71(15)
C7 N1 Ir1 116.41(14)
C23 N2 C19 118.45(19)
C23 N2 Ir1 124.50(15)
C19 N2 Ir1 117.04(15)
C2 C1 C6 119.2(2)
C2 C1 Ir1 126.28(17)
C6 C1 Ir1 114.47(16)
C3 C2 C1 119.2(2)
F1 C3 C4 118.0(2)
F1 C3 C2 118.4(2)
C4 C3 C2 123.6(2)
C5 C4 C3 116.3(2)
F2 C5 C4 115.9(2)
F2 C5 C6 120.6(2)
C4 C5 C6 123.5(2)
C5 C6 C1 118.2(2)
C5 C6 C7 126.0(2)
C1 C6 C7 115.85(19)
N1 C7 C8 120.4(2)
N1 C7 C6 113.59(19)
C8 C7 C6 126.0(2)
C9 C8 C7 121.0(2)
C10 C9 C8 117.4(2)
C10 C9 C12 121.3(2)
C8 C9 C12 121.3(2)
C11 C10 C9 119.8(2)
N1 C11 C10 123.3(2)
C14 C13 C18 118.3(2)
C14 C13 Ir1 127.66(17)
C18 C13 Ir1 114.02(16)
C15 C14 C13 119.8(2)
F3 C15 C14 119.2(2)
F3 C15 C16 117.2(2)
C14 C15 C16 123.6(2)
C15 C16 C17 116.3(2)
F4 C17 C16 116.1(2)
F4 C17 C18 120.4(2)
C16 C17 C18 123.5(2)
C17 C18 C13 118.6(2)
C17 C18 C19 125.6(2)
C13 C18 C19 115.82(19)
N2 C19 C20 120.3(2)
N2 C19 C18 113.18(19)
C20 C19 C18 126.5(2)
C19 C20 C21 121.1(2)
C22 C21 C20 117.4(2)
C22 C21 C24 121.0(2)
C20 C21 C24 121.6(2)
C23 C22 C21 119.9(2)
N2 C23 C22 122.7(2)
N3 C25 Ir1 175.0(2)
C31 C26 C27 118.5(2)
C31 C26 P1 118.24(17)
C27 C26 P1 123.04(18)
C28 C27 C26 120.1(2)
C29 C28 C27 120.6(2)
C30 C29 C28 119.7(2)
C29 C30 C31 120.2(2)
C30 C31 C26 120.8(2)
C33 C32 C37 119.3(2)
C33 C32 P1 121.07(18)
C37 C32 P1 119.23(18)
C34 C33 C32 120.4(2)
C35 C34 C33 120.1(2)
C36 C35 C34 120.2(2)
C35 C36 C37 120.2(2)
C36 C37 C32 119.7(2)
O1 C38 C39 106.6(2)
O2 C39 C38 108.3(2)
O2 C40 C41 110.9(2)
O3 C41 C40 108.7(2)
O3 C42 C43 109.4(2)
O4 C43 C42 114.5(2)

loop_
_geom_bond_atom_site_label_1
_geom_bond_atom_site_label_2
_geom_bond_distance
Ir1 C13 2.045(2)
Ir1 C1 2.052(2)
Ir1 N2 2.0523(18)
Ir1 C25 2.060(2)
Ir1 N1 2.0755(18)
Ir1 P1 2.3564(6)
P1 O1 1.6151(17)
P1 C32 1.816(2)
P1 C26 1.819(2)
F1 C3 1.363(3)
F2 C5 1.362(3)
F3 C15 1.364(3)
F4 C17 1.361(3)
O1 C38 1.454(3)
O2 C39 1.417(3)
O2 C40 1.435(3)
O3 C41 1.420(3)
O3 C42 1.428(3)
O4 C44 1.411(3)
O4 C43 1.430(3)
N1 C11 1.352(3)
N1 C7 1.372(3)
N2 C23 1.350(3)
N2 C19 1.374(3)
N3 C25 1.157(3)
C1 C2 1.398(3)
C1 C6 1.410(3)
C2 C3 1.379(3)
C3 C4 1.377(4)
C4 C5 1.377(3)
C5 C6 1.396(3)
C6 C7 1.470(3)
C7 C8 1.396(3)
C8 C9 1.390(3)
C9 C10 1.387(3)
C9 C12 1.503(3)
C10 C11 1.377(3)
C13 C14 1.402(3)
C13 C18 1.420(3)
C14 C15 1.373(3)
C15 C16 1.378(3)
C16 C17 1.379(3)
C17 C18 1.392(3)
C18 C19 1.470(3)
C19 C20 1.389(3)
C20 C21 1.392(3)
C21 C22 1.391(3)
C21 C24 1.503(3)
C22 C23 1.379(3)
C26 C31 1.398(3)
C26 C27 1.404(3)
C27 C28 1.392(3)
C28 C29 1.385(4)
C29 C30 1.385(4)
C30 C31 1.387(3)
C32 C33 1.393(3)
C32 C37 1.400(3)
C33 C34 1.388(3)
C34 C35 1.383(4)
C35 C36 1.383(4)
C36 C37 1.397(3)
C38 C39 1.500(4)
C40 C41 1.502(4)
C42 C43 1.513(4)
